data_4112149
loop_
_publ_author_name
'S. K. Pal'
'M. E. Itkis'
'R. W. Reed'
'R. T. Oakley'
'A. W. Cordes'
'F. S. Tham'
'T. Siegrist'
'R. C. Haddon'

_publ_section_title
;
 Synthesis, Structure and Physical Properties of the First One-Dimensional
 Phenalenyl-Based Neutral Radical Molecular Conductor
;
_journal_name_full 'Journal of the American Chemical Society'
_journal_page_first 1478
_journal_page_last 1484
_journal_paper_doi 10.1021/ja037864f
_journal_volume 126
_journal_year 2004
_chemical_formula_sum 'C40 H28 B N2 O2'
_chemical_formula_weight 579.45
_chemical_name_systematic
; 
 ? 
;
_space_group_IT_number 15
_symmetry_cell_setting monoclinic
_symmetry_space_group_name_Hall '-C 2yc'
_symmetry_space_group_name_H-M 'C 1 2/c 1'
_atom_sites_solution_hydrogens geom
_atom_sites_solution_primary direct
_atom_sites_solution_secondary difmap
_audit_creation_method SHELXL-97
_cell_angle_alpha 90.00
_cell_angle_beta 97.782(2)
_cell_angle_gamma 90.00
_cell_formula_units_Z 4
_cell_length_a 23.386(2)
_cell_length_b 5.7326(6)
_cell_length_c 20.963(2)
_cell_measurement_temperature 223(2)
_cell_volume 2784.5(5)
_computing_cell_refinement 'Bruker SMART'
_computing_data_collection 'Bruker SMART'
_computing_data_reduction 'Bruker SAINT'
_computing_molecular_graphics 'Bruker SHELXTL'
_computing_publication_material 'Bruker SHELXTL'
_computing_structure_refinement 'SHELXL-97 (Sheldrick, 1997)'
_computing_structure_solution 'SHELXS-97 (Sheldrick, 1990)'
_diffrn_ambient_temperature 223(2)
_diffrn_measured_fraction_theta_full 1.000
_diffrn_measured_fraction_theta_max 1.000
_diffrn_measurement_device_type 'CCD area detector'
_diffrn_measurement_method 'phi and omega scans'
_diffrn_radiation_monochromator graphite
_diffrn_radiation_source 'Normal-focus sealed tube'
_diffrn_radiation_type MoK\a
_diffrn_radiation_wavelength 0.71073
_diffrn_reflns_av_R_equivalents 0.0276
_diffrn_reflns_av_sigmaI/netI 0.0245
_diffrn_reflns_limit_h_max 28
_diffrn_reflns_limit_h_min -28
_diffrn_reflns_limit_k_max 7
_diffrn_reflns_limit_k_min -7
_diffrn_reflns_limit_l_max 26
_diffrn_reflns_limit_l_min -24
_diffrn_reflns_number 8590
_diffrn_reflns_theta_full 26.37
_diffrn_reflns_theta_max 26.37
_diffrn_reflns_theta_min 1.76
_exptl_absorpt_coefficient_mu 0.085
_exptl_absorpt_correction_T_max 0.9858
_exptl_absorpt_correction_T_min 0.9550
_exptl_absorpt_correction_type SADABS
_exptl_crystal_colour black
_exptl_crystal_density_diffrn 1.382
_exptl_crystal_density_meas 0
_exptl_crystal_description 'Frag. of prism'
_exptl_crystal_F_000 1212
_exptl_crystal_size_max 0.55
_exptl_crystal_size_mid 0.19
_exptl_crystal_size_min 0.17
_refine_diff_density_max 0.242
_refine_diff_density_min -0.161
_refine_diff_density_rms 0.037
_refine_ls_extinction_method none
_refine_ls_goodness_of_fit_ref 1.038
_refine_ls_hydrogen_treatment mixed
_refine_ls_matrix_type full
_refine_ls_number_parameters 204
_refine_ls_number_reflns 2834
_refine_ls_number_restraints 0
_refine_ls_restrained_S_all 1.038
_refine_ls_R_factor_all 0.0524
_refine_ls_R_factor_gt 0.0396
_refine_ls_shift/su_max 0.000
_refine_ls_shift/su_mean 0.000
_refine_ls_structure_factor_coef Fsqd
_refine_ls_weighting_details 'calc w=1/[\s^2^(Fo^2^)+(0.0553P)^2^+1.5516P] where P=(Fo^2^+2Fc^2^)/3'
_refine_ls_weighting_scheme calc
_refine_ls_wR_factor_gt 0.1027
_refine_ls_wR_factor_ref 0.1142
_reflns_number_gt 2209
_reflns_number_total 2834
_reflns_threshold_expression >2sigma(I)
_cod_data_source_file ja037864fsi20030811_015621.cif
_cod_data_source_block rh261s
_cod_original_cell_volume 2784.6(5)
_cod_database_code 4112149

loop_
_symmetry_equiv_pos_as_xyz
'x, y, z'
'-x, y, -z+1/2'
'x+1/2, y+1/2, z'
'-x+1/2, y+1/2, -z+1/2'
'-x, -y, -z'
'x, -y, z-1/2'
'-x+1/2, -y+1/2, -z'
'x+1/2, -y+1/2, z-1/2'

loop_
_atom_site_label
_atom_site_type_symbol
_atom_site_fract_x
_atom_site_fract_y
_atom_site_fract_z
_atom_site_U_iso_or_equiv
_atom_site_adp_type
_atom_site_occupancy
_atom_site_symmetry_multiplicity
_atom_site_calc_flag
_atom_site_refinement_flags
B1 B 0.0000 0.2552(4) 0.2500 0.0280(5) Uani 1 2 d S
O1 O 0.02865(4) 0.10298(17) 0.30079(5) 0.0323(3) Uani 1 1 d .
C1 C 0.08438(6) 0.1223(2) 0.32586(6) 0.0279(3) Uani 1 1 d .
C2 C 0.10685(6) -0.0360(3) 0.37398(7) 0.0331(3) Uani 1 1 d .
H2 H 0.0831 -0.1549 0.3867 0.040 Uiso 1 1 calc R
C3 C 0.16269(6) -0.0191(3) 0.40240(7) 0.0369(4) Uani 1 1 d .
H3 H 0.1771 -0.1293 0.4337 0.044 Uiso 1 1 calc R
C3A C 0.19957(6) 0.1608(3) 0.38583(7) 0.0356(3) Uani 1 1 d .
C4 C 0.25690(7) 0.1871(3) 0.41563(8) 0.0465(4) Uani 1 1 d .
H4 H 0.2723 0.0804 0.4474 0.056 Uiso 1 1 calc R
C5 C 0.29068(7) 0.3680(4) 0.39860(9) 0.0516(5) Uani 1 1 d .
H5 H 0.3288 0.3832 0.4190 0.062 Uiso 1 1 calc R
C6 C 0.26904(7) 0.5273(3) 0.35193(8) 0.0464(4) Uani 1 1 d .
H6 H 0.2924 0.6514 0.3417 0.056 Uiso 1 1 calc R
C6A C 0.21285(6) 0.5063(3) 0.31967(7) 0.0355(4) Uani 1 1 d .
C7 C 0.18927(7) 0.6580(3) 0.26931(7) 0.0389(4) Uani 1 1 d .
H7 H 0.2120 0.7823 0.2579 0.047 Uiso 1 1 calc R
C8 C 0.13516(6) 0.6314(3) 0.23689(7) 0.0351(3) Uani 1 1 d .
H8 H 0.1220 0.7339 0.2031 0.042 Uiso 1 1 calc R
C9 C 0.09823(6) 0.4497(2) 0.25358(6) 0.0277(3) Uani 1 1 d .
C9A C 0.11976(6) 0.2976(2) 0.30555(6) 0.0274(3) Uani 1 1 d .
C9B C 0.17727(6) 0.3211(3) 0.33697(6) 0.0309(3) Uani 1 1 d .
N9 N 0.04432(5) 0.4123(2) 0.22288(5) 0.0288(3) Uani 1 1 d .
C10 C 0.02120(6) 0.5673(3) 0.17039(7) 0.0338(3) Uani 1 1 d .
H10A H 0.0248 0.7283 0.1861 0.041 Uiso 1 1 calc R
H10B H -0.0201 0.5343 0.1593 0.041 Uiso 1 1 calc R
C11 C 0.04931(6) 0.5507(3) 0.10962(7) 0.0304(3) Uani 1 1 d .
C12 C 0.08111(7) 0.3595(3) 0.09480(7) 0.0380(4) Uani 1 1 d .
H12 H 0.0870 0.2340 0.1238 0.046 Uiso 1 1 calc R
C13 C 0.10439(8) 0.3519(3) 0.03741(8) 0.0443(4) Uani 1 1 d .
H13 H 0.1263 0.2220 0.0280 0.053 Uiso 1 1 calc R
C14 C 0.09565(7) 0.5331(3) -0.00594(7) 0.0428(4) Uani 1 1 d .
H14 H 0.1115 0.5273 -0.0448 0.051 Uiso 1 1 calc R
C15 C 0.06359(7) 0.7224(3) 0.00811(7) 0.0429(4) Uani 1 1 d .
H15 H 0.0570 0.8457 -0.0215 0.051 Uiso 1 1 calc R
C16 C 0.04101(6) 0.7325(3) 0.06540(7) 0.0382(4) Uani 1 1 d .
H16 H 0.0197 0.8642 0.0748 0.046 Uiso 1 1 calc R

loop_
_atom_site_aniso_label
_atom_site_aniso_U_11
_atom_site_aniso_U_22
_atom_site_aniso_U_33
_atom_site_aniso_U_23
_atom_site_aniso_U_13
_atom_site_aniso_U_12
B1 0.0233(10) 0.0283(11) 0.0321(11) 0.000 0.0027(8) 0.000
O1 0.0266(5) 0.0312(5) 0.0386(6) 0.0064(4) 0.0023(4) -0.0038(4)
C1 0.0267(7) 0.0291(7) 0.0281(7) -0.0019(5) 0.0046(5) 0.0024(5)
C2 0.0361(8) 0.0325(8) 0.0313(7) 0.0020(6) 0.0069(6) 0.0004(6)
C3 0.0398(8) 0.0417(9) 0.0290(7) 0.0040(6) 0.0031(6) 0.0095(7)
C3A 0.0299(7) 0.0460(9) 0.0306(7) -0.0055(6) 0.0031(6) 0.0060(7)
C4 0.0344(8) 0.0633(11) 0.0399(8) -0.0048(8) -0.0021(7) 0.0072(8)
C5 0.0279(8) 0.0726(13) 0.0515(10) -0.0125(9) -0.0051(7) -0.0001(8)
C6 0.0311(8) 0.0571(11) 0.0517(10) -0.0143(8) 0.0079(7) -0.0106(8)
C6A 0.0282(7) 0.0431(9) 0.0365(8) -0.0094(6) 0.0097(6) -0.0034(6)
C7 0.0356(8) 0.0410(9) 0.0425(8) -0.0039(7) 0.0141(6) -0.0112(7)
C8 0.0370(8) 0.0351(8) 0.0346(8) 0.0022(6) 0.0105(6) -0.0042(6)
C9 0.0264(7) 0.0286(7) 0.0294(7) -0.0022(5) 0.0082(5) 0.0005(6)
C9A 0.0256(7) 0.0303(7) 0.0273(6) -0.0030(5) 0.0076(5) 0.0013(5)
C9B 0.0258(7) 0.0381(8) 0.0296(7) -0.0070(6) 0.0072(5) 0.0014(6)
N9 0.0253(6) 0.0295(6) 0.0322(6) 0.0046(5) 0.0057(5) 0.0031(5)
C10 0.0293(7) 0.0321(8) 0.0402(8) 0.0085(6) 0.0059(6) 0.0064(6)
C11 0.0238(7) 0.0319(8) 0.0342(7) 0.0042(6) -0.0005(5) -0.0014(6)
C12 0.0452(9) 0.0335(8) 0.0347(8) 0.0037(6) 0.0034(6) 0.0033(7)
C13 0.0527(10) 0.0411(9) 0.0397(8) -0.0060(7) 0.0080(7) 0.0040(8)
C14 0.0456(9) 0.0516(10) 0.0312(8) -0.0024(7) 0.0048(6) -0.0099(8)
C15 0.0418(9) 0.0462(10) 0.0393(8) 0.0142(7) 0.0004(7) -0.0046(7)
C16 0.0316(8) 0.0355(8) 0.0471(8) 0.0109(7) 0.0044(6) 0.0035(6)

loop_
_atom_type_symbol
_atom_type_description
_atom_type_scat_dispersion_real
_atom_type_scat_dispersion_imag
_atom_type_scat_source
C C 0.0033 0.0016 'International Tables Vol C Tables 4.2.6.8 and 6.1.1.4'
H H 0.0000 0.0000 'International Tables Vol C Tables 4.2.6.8 and 6.1.1.4'
B B 0.0013 0.0007 'International Tables Vol C Tables 4.2.6.8 and 6.1.1.4'
N N 0.0061 0.0033 'International Tables Vol C Tables 4.2.6.8 and 6.1.1.4'
O O 0.0106 0.0060 'International Tables Vol C Tables 4.2.6.8 and 6.1.1.4'

loop_
_geom_angle_atom_site_label_1
_geom_angle_atom_site_label_2
_geom_angle_atom_site_label_3
_geom_angle
_geom_angle_site_symmetry_1
_geom_angle_site_symmetry_3
O1 B1 O1 106.99(16) 2 .
O1 B1 N9 110.61(6) 2 2
O1 B1 N9 110.14(6) . 2
O1 B1 N9 110.14(6) 2 .
O1 B1 N9 110.61(6) . .
N9 B1 N9 108.36(16) 2 .
C1 O1 B1 124.00(10) . .
O1 C1 C9A 121.41(12) . .
O1 C1 C2 118.47(12) . .
C9A C1 C2 120.11(13) . .
C3 C2 C1 120.71(14) . .
C2 C3 C3A 121.56(14) . .
C4 C3A C3 122.93(15) . .
C4 C3A C9B 118.99(15) . .
C3 C3A C9B 118.08(13) . .
C5 C4 C3A 120.65(16) . .
C4 C5 C6 120.78(15) . .
C5 C6 C6A 121.00(16) . .
C6 C6A C7 123.49(15) . .
C6 C6A C9B 118.88(15) . .
C7 C6A C9B 117.62(13) . .
C8 C7 C6A 122.94(14) . .
C7 C8 C9 120.80(14) . .
N9 C9 C8 123.74(13) . .
N9 C9 C9A 118.30(12) . .
C8 C9 C9A 117.96(12) . .
C1 C9A C9B 119.13(13) . .
C1 C9A C9 120.37(12) . .
C9B C9A C9 120.51(12) . .
C9A C9B C3A 120.29(13) . .
C9A C9B C6A 120.05(13) . .
C3A C9B C6A 119.66(13) . .
C9 N9 C10 119.22(11) . .
C9 N9 B1 123.24(10) . .
C10 N9 B1 115.80(10) . .
N9 C10 C11 115.95(11) . .
C12 C11 C16 118.36(14) . .
C12 C11 C10 123.13(13) . .
C16 C11 C10 118.47(13) . .
C11 C12 C13 120.39(14) . .
C14 C13 C12 120.54(16) . .
C15 C14 C13 119.40(15) . .
C14 C15 C16 120.35(15) . .
C15 C16 C11 120.96(15) . .

loop_
_geom_bond_atom_site_label_1
_geom_bond_atom_site_label_2
_geom_bond_distance
_geom_bond_site_symmetry_2
B1 O1 1.4666(16) 2
B1 O1 1.4666(16) .
B1 N9 1.5390(17) 2
B1 N9 1.5390(17) .
O1 C1 1.3423(16) .
C1 C9A 1.4039(19) .
C1 C2 1.4048(19) .
C2 C3 1.364(2) .
C3 C3A 1.417(2) .
C3A C4 1.408(2) .
C3A C9B 1.422(2) .
C4 C5 1.379(3) .
C5 C6 1.383(3) .
C6 C6A 1.399(2) .
C6A C7 1.420(2) .
C6A C9B 1.426(2) .
C7 C8 1.361(2) .
C8 C9 1.426(2) .
C9 N9 1.3527(17) .
C9 C9A 1.4327(19) .
C9A C9B 1.4216(19) .
N9 C10 1.4600(17) .
C10 C11 1.514(2) .
C11 C12 1.383(2) .
C11 C16 1.391(2) .
C12 C13 1.387(2) .
C13 C14 1.377(2) .
C14 C15 1.373(2) .
C15 C16 1.377(2) .

loop_
_geom_torsion_atom_site_label_1
_geom_torsion_atom_site_label_2
_geom_torsion_atom_site_label_3
_geom_torsion_atom_site_label_4
_geom_torsion
_geom_torsion_site_symmetry_1
O1 B1 O1 C1 128.53(12) 2
N9 B1 O1 C1 -111.20(12) 2
N9 B1 O1 C1 8.55(18) .
B1 O1 C1 C9A 1.40(19) .
B1 O1 C1 C2 -179.41(12) .
O1 C1 C2 C3 -177.91(13) .
C9A C1 C2 C3 1.3(2) .
C1 C2 C3 C3A 1.6(2) .
C2 C3 C3A C4 178.06(14) .
C2 C3 C3A C9B -1.8(2) .
C3 C3A C4 C5 -178.73(15) .
C9B C3A C4 C5 1.1(2) .
C3A C4 C5 C6 0.0(3) .
C4 C5 C6 C6A -1.5(3) .
C5 C6 C6A C7 -176.96(16) .
C5 C6 C6A C9B 1.8(2) .
C6 C6A C7 C8 177.84(15) .
C9B C6A C7 C8 -1.0(2) .
C6A C7 C8 C9 1.8(2) .
C7 C8 C9 N9 -179.26(13) .
C7 C8 C9 C9A 0.3(2) .
O1 C1 C9A C9B 175.38(12) .
C2 C1 C9A C9B -3.80(19) .
O1 C1 C9A C9 -4.98(19) .
C2 C1 C9A C9 175.85(12) .
N9 C9 C9A C1 -3.23(19) .
C8 C9 C9A C1 177.20(12) .
N9 C9 C9A C9B 176.41(12) .
C8 C9 C9A C9B -3.16(19) .
C1 C9A C9B C3A 3.52(19) .
C9 C9A C9B C3A -176.13(12) .
C1 C9A C9B C6A -176.33(12) .
C9 C9A C9B C6A 4.03(19) .
C4 C3A C9B C9A 179.36(13) .
C3 C3A C9B C9A -0.8(2) .
C4 C3A C9B C6A -0.8(2) .
C3 C3A C9B C6A 179.09(13) .
C6 C6A C9B C9A 179.19(13) .
C7 C6A C9B C9A -2.0(2) .
C6 C6A C9B C3A -0.7(2) .
C7 C6A C9B C3A 178.19(13) .
C8 C9 N9 C10 -1.3(2) .
C9A C9 N9 C10 179.13(12) .
C8 C9 N9 B1 -165.68(13) .
C9A C9 N9 B1 14.78(19) .
O1 B1 N9 C9 -135.05(12) 2
O1 B1 N9 C9 -16.99(19) .
N9 B1 N9 C9 103.83(13) 2
O1 B1 N9 C10 60.10(16) 2
O1 B1 N9 C10 178.16(11) .
N9 B1 N9 C10 -61.01(10) 2
C9 N9 C10 C11 68.60(17) .
B1 N9 C10 C11 -125.91(13) .
N9 C10 C11 C12 20.0(2) .
N9 C10 C11 C16 -162.48(13) .
C16 C11 C12 C13 0.6(2) .
C10 C11 C12 C13 178.10(14) .
C11 C12 C13 C14 -0.8(2) .
C12 C13 C14 C15 0.0(2) .
C13 C14 C15 C16 0.9(2) .
C14 C15 C16 C11 -1.1(2) .
C12 C11 C16 C15 0.3(2) .
C10 C11 C16 C15 -177.32(14) .
